data_7109333
loop_
_publ_author_name
'Robert J. Wilson'
'Jason R. Jones'
'Miriam V. Bennett'

_publ_section_title
;
 Unprecedented gallium-nitrogen anions: synthesis and characterization of
 [(Cl3Ga)3N]^3-^ and [(Cl3Ga)2NSnMe3]^2-^
;
_journal_name_full Chem.Commun.
_journal_page_first 5049
_journal_paper_doi 10.1039/c3cc41897a
_journal_volume 49
_journal_year 2013
_chemical_formula_moiety '3(C4 H12 N), Cl9 Ga3 N'
_chemical_formula_sum 'C12 H36 Cl9 Ga3 N4'
_chemical_formula_weight 764.66
_chemical_properties_physical 'air-sensitive, moisture-sensitive'
_space_group_IT_number 146
_symmetry_cell_setting rhombohedral
_symmetry_Int_Tables_number 146
_symmetry_space_group_name_Hall 'R 3'
_symmetry_space_group_name_H-M 'R 3 :H'
_atom_sites_solution_hydrogens geom
_atom_sites_solution_primary direct
_atom_sites_solution_secondary difmap
_audit_creation_method SHELXL-97
_cell_angle_alpha 90.00
_cell_angle_beta 90.00
_cell_angle_gamma 120.00
_cell_formula_units_Z 3
_cell_length_a 10.7081(18)
_cell_length_b 10.7081(18)
_cell_length_c 22.379(4)
_cell_measurement_reflns_used 3500
_cell_measurement_temperature 100(2)
_cell_measurement_theta_max 24.82
_cell_measurement_theta_min 2.38
_cell_volume 2222.3(7)
_computing_cell_refinement 'Bruker SAINT'
_computing_data_collection 'Bruker APEX2'
_computing_data_reduction 'Bruker SAINT'
_computing_molecular_graphics 'Bruker SHELXTL'
_computing_publication_material 'Bruker SHELXTL'
_computing_structure_refinement 'SHELXL-97 (Sheldrick, 2008)'
_computing_structure_solution 'SHELXS-97 (Sheldrick, 2008)'
_diffrn_ambient_temperature 100(2)
_diffrn_measured_fraction_theta_full 0.982
_diffrn_measured_fraction_theta_max 0.982
_diffrn_measurement_device_type 'Bruker APEX-II CCD'
_diffrn_measurement_method '\f and \w scans'
_diffrn_radiation_monochromator graphite
_diffrn_radiation_probe x-ray
_diffrn_radiation_type MoK\a
_diffrn_radiation_wavelength 0.71073
_diffrn_reflns_av_R_equivalents 0.0376
_diffrn_reflns_av_sigmaI/netI 0.0374
_diffrn_reflns_limit_h_max 15
_diffrn_reflns_limit_h_min -14
_diffrn_reflns_limit_k_max 14
_diffrn_reflns_limit_k_min -15
_diffrn_reflns_limit_l_max 31
_diffrn_reflns_limit_l_min -31
_diffrn_reflns_number 12536
_diffrn_reflns_theta_full 30.48
_diffrn_reflns_theta_max 30.48
_diffrn_reflns_theta_min 2.38
_diffrn_source 'fine-focus sealed tube'
_exptl_absorpt_coefficient_mu 3.529
_exptl_absorpt_correction_T_max 0.7461
_exptl_absorpt_correction_T_min 0.6590
_exptl_absorpt_correction_type multi-scan
_exptl_absorpt_process_details 'Blessing, Acta Cryst. (1995) A51 33'
_exptl_crystal_colour colorless
_exptl_crystal_density_diffrn 1.714
_exptl_crystal_density_method 'not measured'
_exptl_crystal_description 'triangular plate'
_exptl_crystal_F_000 1146
_exptl_crystal_recrystallization_method acetontrile/THF
_exptl_crystal_size_max 0.13
_exptl_crystal_size_mid 0.12
_exptl_crystal_size_min 0.12
_refine_diff_density_max 0.331
_refine_diff_density_min -0.235
_refine_diff_density_rms 0.058
_refine_ls_abs_structure_details 'Flack H D (1983), Acta Cryst. A39, 876-881'
_refine_ls_abs_structure_Flack -0.004(12)
_refine_ls_extinction_method none
_refine_ls_goodness_of_fit_ref 1.018
_refine_ls_hydrogen_treatment constr
_refine_ls_matrix_type full
_refine_ls_number_parameters 141
_refine_ls_number_reflns 2856
_refine_ls_number_restraints 19
_refine_ls_restrained_S_all 1.016
_refine_ls_R_factor_all 0.0495
_refine_ls_R_factor_gt 0.0334
_refine_ls_shift/su_max 0.001
_refine_ls_shift/su_mean 0.000
_refine_ls_structure_factor_coef Fsqd
_refine_ls_weighting_details 'calc w=1/[\s^2^(Fo^2^)+(0.0313P)^2^+1.0855P] where P=(Fo^2^+2Fc^2^)/3'
_refine_ls_weighting_scheme calc
_refine_ls_wR_factor_gt 0.0644
_refine_ls_wR_factor_ref 0.0689
_reflns_number_gt 2327
_reflns_number_total 2856
_reflns_threshold_expression >2sigma(I)
_cod_data_source_file c3cc41897a.txt
_cod_data_source_block rw45b_0m
_cod_original_sg_symbol_H-M 'R 3'
_cod_database_code 7109333

loop_
_symmetry_equiv_pos_as_xyz
'x, y, z'
'-y, x-y, z'
'-x+y, -x, z'
'x+2/3, y+1/3, z+1/3'
'-y+2/3, x-y+1/3, z+1/3'
'-x+y+2/3, -x+1/3, z+1/3'
'x+1/3, y+2/3, z+2/3'
'-y+1/3, x-y+2/3, z+2/3'
'-x+y+1/3, -x+2/3, z+2/3'

loop_
_atom_site_label
_atom_site_type_symbol
_atom_site_fract_x
_atom_site_fract_y
_atom_site_fract_z
_atom_site_U_iso_or_equiv
_atom_site_adp_type
_atom_site_occupancy
_atom_site_symmetry_multiplicity
_atom_site_calc_flag
_atom_site_refinement_flags
_atom_site_disorder_assembly
_atom_site_disorder_group
Ga1 Ga 0.06792(5) 0.19408(5) 0.00857(2) 0.02422(12) Uani 0.50 1 d P A 1
Cl1 Cl 0.3058(3) 0.3257(3) 0.00177(14) 0.0442(6) Uani 0.50 1 d P A 1
Cl2 Cl 0.0090(2) 0.3037(2) 0.08138(11) 0.0367(4) Uani 0.50 1 d P A 1
Cl3 Cl -0.0103(3) 0.2418(3) -0.07222(11) 0.0473(5) Uani 0.50 1 d P A 1
N1 N 0.0000 0.0000 0.0271(4) 0.0215(16) Uani 0.50 3 d SP . 1
Ga2 Ga 0.19406(5) 0.06787(5) 0.01314(2) 0.02430(12) Uani 0.50 1 d P . 2
Cl4 Cl 0.3258(3) 0.3058(3) 0.01991(14) 0.0443(6) Uani 0.50 1 d P B 2
Cl5 Cl -0.0090(2) 0.2948(2) -0.05970(11) 0.0367(4) Uani 0.50 1 d P C 2
Cl6 Cl 0.0106(3) 0.2521(3) 0.09392(11) 0.0474(5) Uani 0.50 1 d P D 2
N2 N 0.0000 0.0000 -0.0049(5) 0.0223(16) Uani 0.50 3 d SP . 2
N3 N 0.6667 0.3333 0.8343(7) 0.049(3) Uani 0.497(13) 3 d SPD . 1
C1 C 0.796(5) 0.466(5) 0.854(3) 0.116(10) Uani 0.497(13) 1 d PD . 1
H1A H 0.7949 0.5501 0.8373 0.175 Uiso 0.497(13) 1 calc PR . 1
H1B H 0.8824 0.4653 0.8409 0.175 Uiso 0.497(13) 1 calc PR . 1
H1C H 0.7958 0.4716 0.8980 0.175 Uiso 0.497(13) 1 calc PR . 1
C2 C 0.6667 0.3333 0.7679(6) 0.095(4) Uani 0.497(13) 3 d SPD . 1
H2A H 0.6735 0.4228 0.7534 0.142 Uiso 0.166(4) 1 calc PR . 1
H2B H 0.5772 0.2507 0.7534 0.142 Uiso 0.166(4) 1 calc PR . 1
H2C H 0.7493 0.3265 0.7534 0.142 Uiso 0.166(4) 1 calc PR . 1
N4 N 0.6667 0.3333 0.8535(7) 0.049(3) Uani 0.503(13) 3 d SPD . 2
C3 C 0.800(5) 0.463(5) 0.834(3) 0.116(10) Uani 0.503(13) 1 d PD . 2
H3A H 0.8038 0.4656 0.7899 0.175 Uiso 0.503(13) 1 calc PR . 2
H3B H 0.8839 0.4591 0.8492 0.175 Uiso 0.503(13) 1 calc PR . 2
H3C H 0.8016 0.5492 0.8488 0.175 Uiso 0.503(13) 1 calc PR . 2
C4 C 0.6667 0.3333 0.9197(6) 0.095(4) Uani 0.503(13) 3 d SPD . 2
H4A H 0.6602 0.4162 0.9343 0.142 Uiso 0.168(4) 1 calc PR . 2
H4B H 0.7560 0.3398 0.9343 0.142 Uiso 0.168(4) 1 calc PR . 2
H4C H 0.5838 0.2440 0.9343 0.142 Uiso 0.168(4) 1 calc PR . 2
N5 N 0.0000 0.0000 0.2202(4) 0.0425(18) Uani 0.618(4) 3 d SPD . 1
C5 C 0.1266(7) 0.1370(7) 0.1979(3) 0.0515(14) Uani 0.618(4) 1 d PD . 1
H5A H 0.2161 0.1436 0.2124 0.077 Uiso 0.618(4) 1 calc PR . 1
H5B H 0.1199 0.2197 0.2125 0.077 Uiso 0.618(4) 1 calc PR . 1
H5C H 0.1264 0.1370 0.1541 0.077 Uiso 0.618(4) 1 calc PR . 1
C6 C 0.0000 0.0000 0.2875(5) 0.050(2) Uani 0.618(4) 3 d SPD . 1
H6A H 0.0901 0.0081 0.3021 0.075 Uiso 0.2059(14) 1 calc PR . 1
H6B H -0.0819 -0.0901 0.3021 0.075 Uiso 0.2059(14) 1 calc PR . 1
H6C H -0.0081 0.0819 0.3021 0.075 Uiso 0.2059(14) 1 calc PR . 1
N6 N 0.0000 0.0000 0.2531(7) 0.0425(18) Uani 0.382(4) 3 d SPD . 2
C7 C 0.1179(12) 0.1421(11) 0.2304(5) 0.0515(14) Uani 0.382(4) 1 d PD . 2
H7A H 0.1175 0.1416 0.1866 0.077 Uiso 0.382(4) 1 calc PR . 2
H7B H 0.2111 0.1582 0.2449 0.077 Uiso 0.382(4) 1 calc PR . 2
H7C H 0.1021 0.2195 0.2449 0.077 Uiso 0.382(4) 1 calc PR . 2
C8 C 0.0000 0.0000 0.3193(8) 0.050(2) Uani 0.382(4) 3 d SPD . 2
H8A H 0.0949 0.0213 0.3339 0.075 Uiso 0.1274(14) 1 calc PR . 2
H8B H -0.0737 -0.0949 0.3339 0.075 Uiso 0.1274(14) 1 calc PR . 2
H8C H -0.0213 0.0737 0.3339 0.075 Uiso 0.1274(14) 1 calc PR . 2
N7 N 0.0000 0.0000 0.8018(4) 0.0416(18) Uani 0.618(4) 3 d SPD . 1
C9 C 0.0000 0.0000 0.7345(5) 0.054(2) Uani 0.618(4) 3 d SPD . 1
H9A H -0.0900 -0.0821 0.7199 0.080 Uiso 0.2059(14) 1 calc PR . 1
H9B H 0.0821 -0.0079 0.7199 0.080 Uiso 0.2059(14) 1 calc PR . 1
H9C H 0.0079 0.0900 0.7199 0.080 Uiso 0.2059(14) 1 calc PR . 1
C10 C 0.1362(6) 0.1265(7) 0.8243(3) 0.0513(14) Uani 0.618(4) 1 d PD . 1
H10A H 0.1429 0.2159 0.8095 0.077 Uiso 0.618(4) 1 calc PR . 1
H10B H 0.2192 0.1199 0.8100 0.077 Uiso 0.618(4) 1 calc PR . 1
H10C H 0.1355 0.1266 0.8680 0.077 Uiso 0.618(4) 1 calc PR . 1
N8 N 0.0000 0.0000 0.7684(7) 0.0416(18) Uani 0.382(4) 3 d SPD . 2
C11 C 0.0000 0.0000 0.7024(8) 0.054(2) Uani 0.382(4) 3 d SPD . 2
H11A H -0.0940 -0.0757 0.6878 0.080 Uiso 0.1274(14) 1 calc PR . 2
H11B H 0.0757 -0.0183 0.6878 0.080 Uiso 0.1274(14) 1 calc PR . 2
H11C H 0.0183 0.0940 0.6878 0.080 Uiso 0.1274(14) 1 calc PR . 2
C12 C 0.1423(10) 0.1171(11) 0.7907(6) 0.0513(14) Uani 0.382(4) 1 d PD . 2
H12A H 0.1422 0.1170 0.8345 0.077 Uiso 0.382(4) 1 calc PR . 2
H12B H 0.1588 0.2105 0.7762 0.077 Uiso 0.382(4) 1 calc PR . 2
H12C H 0.2192 0.1006 0.7761 0.077 Uiso 0.382(4) 1 calc PR . 2

loop_
_atom_site_aniso_label
_atom_site_aniso_U_11
_atom_site_aniso_U_22
_atom_site_aniso_U_33
_atom_site_aniso_U_23
_atom_site_aniso_U_13
_atom_site_aniso_U_12
Ga1 0.0202(2) 0.0160(2) 0.0359(3) -0.0007(2) -0.0028(2) 0.0087(2)
Cl1 0.0222(9) 0.0248(10) 0.0768(18) 0.0095(10) -0.0068(10) 0.0051(7)
Cl2 0.0342(8) 0.0308(10) 0.0494(11) -0.0140(8) -0.0061(7) 0.0195(8)
Cl3 0.0550(11) 0.0464(14) 0.0379(11) 0.0122(10) -0.0055(8) 0.0233(12)
N1 0.018(3) 0.018(3) 0.028(4) 0.000 0.000 0.0092(13)
Ga2 0.0160(2) 0.0201(2) 0.0364(3) 0.0028(2) 0.0007(2) 0.0087(2)
Cl4 0.0255(10) 0.0213(9) 0.0770(18) 0.0071(10) -0.0097(10) 0.0048(7)
Cl5 0.0344(8) 0.0264(9) 0.0490(11) 0.0087(8) -0.0049(7) 0.0150(8)
Cl6 0.0549(11) 0.0555(15) 0.0378(11) -0.0186(10) -0.0068(8) 0.0320(12)
N2 0.018(3) 0.018(3) 0.031(4) 0.000 0.000 0.0089(13)
N3 0.0473(18) 0.0473(18) 0.053(9) 0.000 0.000 0.0237(9)
C1 0.058(3) 0.054(3) 0.21(3) -0.034(13) 0.034(13) 0.004(3)
C2 0.105(6) 0.105(6) 0.074(7) 0.000 0.000 0.053(3)
N4 0.0473(18) 0.0473(18) 0.053(9) 0.000 0.000 0.0237(9)
C3 0.058(3) 0.054(3) 0.21(3) -0.034(13) 0.034(13) 0.004(3)
C4 0.105(6) 0.105(6) 0.074(7) 0.000 0.000 0.053(3)
N5 0.0418(19) 0.0418(19) 0.044(5) 0.000 0.000 0.0209(10)
C5 0.047(2) 0.044(2) 0.059(4) 0.003(3) -0.002(4) 0.0193(19)
C6 0.058(3) 0.058(3) 0.034(6) 0.000 0.000 0.0291(14)
N6 0.0418(19) 0.0418(19) 0.044(5) 0.000 0.000 0.0209(10)
C7 0.047(2) 0.044(2) 0.059(4) 0.003(3) -0.002(4) 0.0193(19)
C8 0.058(3) 0.058(3) 0.034(6) 0.000 0.000 0.0291(14)
N7 0.0400(19) 0.0400(19) 0.045(5) 0.000 0.000 0.0200(9)
C9 0.065(3) 0.065(3) 0.031(5) 0.000 0.000 0.0326(16)
C10 0.041(2) 0.043(2) 0.064(4) -0.004(4) -0.003(3) 0.0170(18)
N8 0.0400(19) 0.0400(19) 0.045(5) 0.000 0.000 0.0200(9)
C11 0.065(3) 0.065(3) 0.031(5) 0.000 0.000 0.0326(16)
C12 0.041(2) 0.043(2) 0.064(4) -0.004(4) -0.003(3) 0.0170(18)

loop_
_atom_type_symbol
_atom_type_description
_atom_type_scat_dispersion_real
_atom_type_scat_dispersion_imag
_atom_type_scat_source
C C 0.0033 0.0016 'International Tables Vol C Tables 4.2.6.8 and 6.1.1.4'
H H 0.0000 0.0000 'International Tables Vol C Tables 4.2.6.8 and 6.1.1.4'
N N 0.0061 0.0033 'International Tables Vol C Tables 4.2.6.8 and 6.1.1.4'
Cl Cl 0.1484 0.1585 'International Tables Vol C Tables 4.2.6.8 and 6.1.1.4'
Ga Ga 0.2307 1.6083 'International Tables Vol C Tables 4.2.6.8 and 6.1.1.4'

loop_
_geom_angle_atom_site_label_1
_geom_angle_atom_site_label_2
_geom_angle_atom_site_label_3
_geom_angle
_geom_angle_site_symmetry_1
_geom_angle_site_symmetry_3
N1 Ga1 Cl3 117.8(3) . .
N1 Ga1 Cl1 113.97(7) . .
Cl3 Ga1 Cl1 104.52(10) . .
N1 Ga1 Cl2 111.1(3) . .
Cl3 Ga1 Cl2 103.72(9) . .
Cl1 Ga1 Cl2 104.38(11) . .
Ga1 N1 Ga1 115.2(2) 2 .
Ga1 N1 Ga1 115.2(2) 2 3
Ga1 N1 Ga1 115.2(2) . 3
N2 Ga2 Cl6 117.5(3) . 3
N2 Ga2 Cl4 113.98(7) . .
Cl6 Ga2 Cl4 104.58(10) 3 .
N2 Ga2 Cl5 111.4(3) . 3
Cl6 Ga2 Cl5 103.74(9) 3 3
Cl4 Ga2 Cl5 104.32(11) . 3
Ga2 N2 Ga2 115.5(2) . 3
Ga2 N2 Ga2 115.5(2) . 2
Ga2 N2 Ga2 115.5(2) 3 2
C1 N3 C1 111.2(19) 3_665 .
C1 N3 C1 111.2(19) 3_665 2_655
C1 N3 C1 111.2(19) . 2_655
C1 N3 C2 108(2) 3_665 .
C1 N3 C2 108(2) . .
C1 N3 C2 108(2) 2_655 .
C3 N4 C3 111.4(19) 3_665 .
C3 N4 C3 111.4(19) 3_665 2_655
C3 N4 C3 111.4(18) . 2_655
C3 N4 C4 107(2) 3_665 .
C3 N4 C4 107(2) . .
C3 N4 C4 107(2) 2_655 .
C5 N5 C5 109.5(4) 2 .
C5 N5 C5 109.5(4) 2 3
C5 N5 C5 109.5(4) . 3
C5 N5 C6 109.5(4) 2 .
C5 N5 C6 109.5(4) . .
C5 N5 C6 109.5(4) 3 .
C8 N6 C7 109.8(7) . 2
C8 N6 C7 109.8(7) . .
C7 N6 C7 109.2(7) 2 .
C8 N6 C7 109.8(7) . 3
C7 N6 C7 109.2(7) 2 3
C7 N6 C7 109.2(7) . 3
C10 N7 C10 109.3(4) . 3
C10 N7 C10 109.3(4) . 2
C10 N7 C10 109.3(4) 3 2
C10 N7 C9 109.7(4) . .
C10 N7 C9 109.7(4) 3 .
C10 N7 C9 109.7(4) 2 .
C11 N8 C12 109.6(7) . .
C11 N8 C12 109.6(7) . 3
C12 N8 C12 109.4(7) . 3
C11 N8 C12 109.6(7) . 2
C12 N8 C12 109.4(7) . 2
C12 N8 C12 109.4(7) 3 2

loop_
_geom_bond_atom_site_label_1
_geom_bond_atom_site_label_2
_geom_bond_distance
_geom_bond_site_symmetry_2
Ga1 N1 1.873(2) .
Ga1 Cl3 2.159(2) .
Ga1 Cl1 2.215(3) .
Ga1 Cl2 2.275(2) .
N1 Ga1 1.873(2) 2
N1 Ga1 1.873(2) 3
Ga2 N2 1.871(2) .
Ga2 Cl6 2.159(2) 3
Ga2 Cl4 2.216(3) .
Ga2 Cl5 2.275(2) 3
Cl5 Ga2 2.275(2) 2
Cl6 Ga2 2.159(2) 2
N2 Ga2 1.871(2) 3
N2 Ga2 1.871(2) 2
N3 C1 1.473(17) 3_665
N3 C1 1.473(18) .
N3 C1 1.473(17) 2_655
N3 C2 1.485(17) .
N4 C3 1.476(17) 3_665
N4 C3 1.476(18) .
N4 C3 1.476(17) 2_655
N4 C4 1.483(17) .
N5 C5 1.500(6) 2
N5 C5 1.500(6) .
N5 C5 1.500(6) 3
N5 C6 1.505(10) .
N6 C8 1.483(13) .
N6 C7 1.498(9) 2
N6 C7 1.498(10) .
N6 C7 1.498(9) 3
N7 C10 1.496(6) .
N7 C10 1.496(6) 3
N7 C10 1.496(6) 2
N7 C9 1.505(10) .
N8 C11 1.477(13) .
N8 C12 1.494(9) .
N8 C12 1.494(9) 3
N8 C12 1.494(9) 2
